data_2101421
loop_
_publ_author_name
'Glidewell, C.'
'Klar, R. B.'
'Lightfoot, P.'
'Zakaria, C. M.'
'Ferguson, G.'

_publ_section_title
;
 Hydrogen bonding in \a-ferrocenyl alcohols: structures of
 1-ferrocenylethanol, 1-ferrocenyl-2-phenylethanol,
 1-ferrocenyl-1-phenylpropan-1-ol,
 1-ferrocenyl-1-phenyl-2-methylpropan-1-ol,
 1-ferrocenyl-1-phenyl-2,2-dimethylpropan-1-ol,
 1-ferrocenyl-1,2-diphenylethanol and diferrocenyl(phenyl)methanol
;
_journal_issue 1
_journal_name_full 'Acta Crystallographica Section B'
_journal_page_first 110
_journal_page_last 121
_journal_paper_doi 10.1107/S0108768195007531
_journal_volume 52
_journal_year 1996
_chemical_formula_sum 'C21 H24 Fe O'
_chemical_formula_weight 348.27
_space_group_IT_number 14
_symmetry_cell_setting monoclinic
_symmetry_space_group_name_Hall '-P 2yn'
_symmetry_space_group_name_H-M 'P 1 21/n 1'
_audit_creation_method 'from TEXRAY.INF file'
_cell_angle_alpha 90
_cell_angle_beta 91.96(3)
_cell_angle_gamma 90
_cell_formula_units_Z 16
_cell_length_a 8.007(4)
_cell_length_b 13.002(2)
_cell_length_c 66.240(10)
_cell_measurement_reflns_used 25
_cell_measurement_temperature 293.0(10)
_cell_measurement_theta_max 38.9
_cell_measurement_theta_min 26.9
_cell_volume 6892(4)
_computing_cell_refinement 'MSC/AFC Diffractometer Control'
_computing_data_collection 'MSC/AFC Diffractometer Control'
_computing_data_reduction teXsan
_computing_publication_material teXsan
_computing_structure_refinement teXsan
_diffrn_ambient_temperature 293.2
_diffrn_measurement_device AFC7S
_diffrn_measurement_method '\w/2\q scans'
_diffrn_radiation_monochromator graphite
_diffrn_radiation_source 'X-ray tube'
_diffrn_radiation_type CuK\a
_diffrn_radiation_wavelength 1.5418
_diffrn_reflns_av_R_equivalents 0.0493
_diffrn_reflns_limit_h_max 9
_diffrn_reflns_limit_h_min 0
_diffrn_reflns_limit_k_max 14
_diffrn_reflns_limit_k_min 0
_diffrn_reflns_limit_l_max 74
_diffrn_reflns_limit_l_min -74
_diffrn_reflns_number 11640
_diffrn_reflns_theta_max 60.08
_diffrn_standards_decay_% 0.40
_diffrn_standards_interval_count 150
_diffrn_standards_number 3
_exptl_absorpt_coefficient_mu 7.015
_exptl_absorpt_correction_T_max 1.000
_exptl_absorpt_correction_T_min 0.519
_exptl_absorpt_correction_type psi-scan
_exptl_crystal_colour orange
_exptl_crystal_density_diffrn 1.343
_exptl_crystal_description plate
_exptl_crystal_F_000 2944.00
_exptl_crystal_size_max 0.600
_exptl_crystal_size_mid 0.200
_exptl_crystal_size_min 0.050
_refine_diff_density_max 0.55
_refine_diff_density_min -0.68
_refine_ls_extinction_coef 2.98375
_refine_ls_extinction_method Zachariasen_type_2_Gaussian_isotropic
_refine_ls_goodness_of_fit_obs 3.710
_refine_ls_hydrogen_treatment noref
_refine_ls_matrix_type full
_refine_ls_number_parameters 830
_refine_ls_number_reflns 4130
_refine_ls_number_restraints 0
_refine_ls_R_factor_obs 0.0720
_refine_ls_shift/esd_max 0.3900
_refine_ls_structure_factor_coef F
_refine_ls_weighting_scheme sigma
_refine_ls_wR_factor_obs 0.0680
_reflns_number_observed 4130
_reflns_number_total 10759
_reflns_observed_criterion '[I > 3\s(I)]'
_cod_data_source_file ab0340.cif
_cod_data_source_block 2d
_cod_depositor_comments
;
The following automatic conversions were performed:

'_atom_site_thermal_displace_type' tag value 'Uij' was replaced with
'Uani' value 184 times.

Automatic conversion script
Id: cif_fix_values 1646 2011-03-28 12:23:43Z adriana 
;
_cod_original_cell_volume 6891(3)
_cod_original_sg_symbol_H-M 'P 21/n     '
_cod_original_formula_sum 'C21 H24 Fe O '
_cod_database_code 2101421

loop_
_symmetry_equiv_pos_as_xyz
'   +x,   +y,   +z'
1/2-x,1/2+y,1/2-z
'   -x,   -y,   -z'
1/2+x,1/2-y,1/2+z

loop_
_atom_site_aniso_label
_atom_site_aniso_U_11
_atom_site_aniso_U_22
_atom_site_aniso_U_33
_atom_site_aniso_U_12
_atom_site_aniso_U_13
_atom_site_aniso_U_23
Fe(1) 0.064(2) 0.035(2) 0.052(2) 0.0040(10) -0.0040(10) 0.0000(10)
Fe(2) 0.067(2) 0.037(2) 0.051(2) -0.0050(10) -0.0060(10) 0.0000(10)
Fe(3) 0.070(2) 0.040(2) 0.055(2) -0.0050(10) 0.0020(10) 0.0010(10)
Fe(4) 0.067(2) 0.039(2) 0.055(2) -0.0040(10) 0.0030(10) 0.0000(10)
O(11) 0.074(8) 0.042(7) 0.064(7) -0.025(6) 0.003(6) 0.005(5)
O(21) 0.082(8) 0.046(7) 0.056(7) 0.014(6) 0.013(6) -0.002(5)
O(31) 0.066(7) 0.051(7) 0.076(8) 0.020(6) -0.005(6) 0.009(6)
O(41) 0.074(7) 0.050(7) 0.054(7) 0.020(5) -0.004(5) 0.008(5)
C(11) 0.070(10) 0.040(10) 0.050(10) -0.004(10) -0.004(10) -0.004(9)
C(12) 0.080(10) 0.030(10) 0.080(10) -0.005(10) -0.010(10) 0.008(9)
C(13) 0.070(10) 0.060(10) 0.12(2) -0.009(10) -0.030(10) 0.010(10)
C(14) 0.090(10) 0.060(10) 0.080(10) 0.020(10) -0.030(10) 0.000(10)
C(15) 0.070(10) 0.070(10) 0.100(10) 0.000(10) -0.010(10) 0.000(10)
C(21) 0.050(10) 0.050(10) 0.050(10) -0.016(9) -0.010(9) 0.006(9)
C(22) 0.070(10) 0.050(10) 0.060(10) 0.017(10) -0.006(10) 0.002(9)
C(23) 0.060(10) 0.100(10) 0.060(10) 0.000(10) 0.004(9) -0.012(10)
C(24) 0.080(10) 0.050(10) 0.080(10) -0.001(9) 0.001(10) -0.010(10)
C(25) 0.080(10) 0.070(10) 0.070(10) -0.030(10) -0.011(10) -0.007(10)
C(31) 0.060(10) 0.060(10) 0.050(10) -0.011(10) -0.006(9) -0.019(10)
C(32) 0.070(10) 0.050(10) 0.070(10) -0.008(10) 0.010(10) -0.005(10)
C(33) 0.080(10) 0.080(10) 0.100(10) 0.000(10) 0.050(10) 0.010(10)
C(34) 0.11(2) 0.070(10) 0.11(2) 0.000(10) 0.030(10) 0.050(10)
C(35) 0.100(10) 0.060(10) 0.11(2) -0.020(10) 0.010(10) 0.000(10)
C(41) 0.060(10) 0.050(10) 0.050(10) -0.003(9) 0.006(9) -0.002(9)
C(42) 0.070(10) 0.050(10) 0.060(10) 0.018(9) 0.020(9) 0.016(9)
C(43) 0.080(10) 0.090(10) 0.070(10) 0.000(10) 0.014(10) 0.010(10)
C(44) 0.100(10) 0.060(10) 0.110(10) 0.000(10) 0.010(10) 0.030(10)
C(45) 0.070(10) 0.070(10) 0.070(10) -0.014(10) 0.008(10) -0.008(10)
C(111) 0.060(10) 0.030(10) 0.050(10) 0.000(8) 0.000(10) 0.000(8)
C(112) 0.050(10) 0.060(10) 0.050(10) 0.016(9) 0.000(10) 0.007(9)
C(113) 0.080(10) 0.070(10) 0.050(10) 0.030(10) -0.010(10) 0.003(10)
C(114) 0.080(10) 0.019(9) 0.070(10) 0.002(9) -0.020(10) -0.006(9)
C(115) 0.070(10) 0.050(10) 0.050(10) -0.010(9) -0.007(9) -0.002(9)
C(121) 0.10(2) 0.040(10) 0.050(10) 0.020(10) 0.000(10) -0.005(9)
C(122) 0.040(10) 0.050(10) 0.10(2) 0.010(9) 0.000(10) 0.010(10)
C(123) 0.09(2) 0.040(10) 0.070(10) 0.020(10) 0.000(10) 0.009(9)
C(124) 0.070(10) 0.050(10) 0.09(2) 0.007(10) -0.020(10) 0.000(10)
C(125) 0.060(10) 0.040(10) 0.09(2) 0.014(9) 0.000(10) 0.000(10)
C(131) 0.080(10) 0.050(10) 0.050(10) -0.010(10) -0.020(10) 0.001(10)
C(132) 0.090(10) 0.08(2) 0.060(10) 0.000(10) -0.010(10) -0.010(10)
C(133) 0.12(2) 0.07(2) 0.08(2) 0.000(10) -0.030(10) -0.030(10)
C(134) 0.09(2) 0.12(2) 0.08(2) 0.01(2) 0.000(10) -0.02(2)
C(135) 0.12(2) 0.10(2) 0.060(10) 0.00(2) 0.010(10) 0.010(10)
C(136) 0.09(2) 0.080(10) 0.060(10) 0.000(10) -0.010(10) -0.010(10)
C(211) 0.050(10) 0.040(10) 0.060(10) -0.004(9) -0.010(10) 0.000(9)
C(212) 0.080(10) 0.050(10) 0.050(10) -0.004(9) 0.000(10) 0.000(9)
C(213) 0.070(10) 0.030(10) 0.070(10) -0.015(9) -0.010(10) 0.006(9)
C(214) 0.050(10) 0.050(10) 0.080(10) 0.013(9) -0.020(10) -0.010(10)
C(215) 0.09(2) 0.040(10) 0.050(10) -0.020(10) -0.010(10) -0.003(9)
C(221) 0.08(2) 0.030(10) 0.09(2) 0.000(10) -0.040(10) 0.010(10)
C(222) 0.08(2) 0.030(10) 0.09(2) -0.004(10) 0.040(10) -0.010(10)
C(223) 0.12(2) 0.040(10) 0.070(10) -0.020(10) -0.040(10) 0.007(10)
C(224) 0.040(10) 0.050(10) 0.13(2) 0.008(9) -0.010(10) -0.010(10)
C(225) 0.10(2) 0.050(10) 0.070(10) -0.020(10) 0.020(10) 0.000(10)
C(231) 0.070(10) 0.050(10) 0.050(10) -0.001(10) -0.019(9) -0.002(9)
C(232) 0.080(10) 0.050(10) 0.050(10) -0.010(10) -0.009(9) 0.001(9)
C(233) 0.13(2) 0.060(10) 0.070(10) -0.030(10) -0.010(10) 0.000(10)
C(234) 0.12(2) 0.10(2) 0.040(10) -0.03(2) -0.010(10) 0.020(10)
C(235) 0.080(10) 0.10(2) 0.060(10) -0.010(10) 0.000(10) 0.010(10)
C(236) 0.09(2) 0.060(10) 0.070(10) 0.010(10) 0.000(10) -0.010(10)
C(311) 0.060(10) 0.040(10) 0.060(10) -0.003(8) -0.001(9) 0.010(8)
C(312) 0.070(10) 0.060(10) 0.060(10) -0.018(10) -0.020(10) 0.009(9)
C(313) 0.12(2) 0.040(10) 0.07(2) -0.030(10) 0.040(10) -0.012(10)
C(314) 0.10(2) 0.050(10) 0.07(2) 0.000(10) 0.010(10) -0.010(10)
C(315) 0.070(10) 0.030(10) 0.070(10) 0.008(8) -0.007(10) -0.001(9)
C(321) 0.13(2) 0.040(10) 0.050(10) -0.020(10) 0.020(10) -0.012(10)
C(322) 0.070(10) 0.040(10) 0.09(2) 0.003(9) -0.020(10) 0.020(10)
C(323) 0.10(2) 0.060(10) 0.070(10) -0.030(10) 0.010(10) 0.010(10)
C(324) 0.060(10) 0.070(10) 0.10(2) 0.000(10) 0.010(10) 0.010(10)
C(325) 0.080(10) 0.030(10) 0.11(2) -0.006(9) -0.020(10) -0.010(10)
C(331) 0.09(2) 0.040(10) 0.070(10) 0.010(10) 0.030(10) 0.000(10)
C(332) 0.11(2) 0.070(10) 0.060(10) -0.010(10) 0.010(10) 0.000(10)
C(333) 0.14(2) 0.09(2) 0.07(2) -0.020(10) 0.030(10) -0.050(10)
C(334) 0.15(2) 0.20(3) 0.06(2) 0.00(2) -0.010(10) -0.01(2)
C(335) 0.17(2) 0.17(3) 0.05(2) 0.04(2) -0.020(10) -0.03(2)
C(336) 0.09(2) 0.090(10) 0.050(10) 0.020(10) 0.010(10) 0.000(10)
C(411) 0.050(10) 0.040(10) 0.060(10) -0.003(8) -0.002(9) -0.004(8)
C(412) 0.080(10) 0.026(9) 0.050(10) -0.006(8) -0.014(9) -0.006(8)
C(413) 0.070(10) 0.040(10) 0.080(10) -0.012(9) 0.010(10) -0.018(9)
C(414) 0.080(10) 0.034(10) 0.080(10) 0.002(9) 0.020(10) -0.009(10)
C(415) 0.080(10) 0.026(10) 0.070(10) 0.007(9) 0.000(10) 0.004(9)
C(421) 0.08(2) 0.040(10) 0.070(10) -0.020(10) 0.010(10) 0.008(10)
C(422) 0.070(10) 0.040(10) 0.10(2) -0.011(10) 0.000(10) 0.000(10)
C(423) 0.13(2) 0.050(10) 0.070(10) -0.030(10) -0.010(10) 0.030(10)
C(424) 0.080(10) 0.030(10) 0.11(2) -0.005(9) 0.050(10) -0.010(10)
C(425) 0.09(2) 0.070(10) 0.09(2) -0.050(10) -0.030(10) 0.030(10)
C(431) 0.090(10) 0.060(10) 0.050(10) 0.000(10) 0.010(10) 0.000(10)
C(432) 0.12(2) 0.060(10) 0.060(10) 0.000(10) 0.000(10) -0.010(10)
C(433) 0.17(3) 0.11(2) 0.07(2) -0.04(2) 0.010(10) -0.020(10)
C(434) 0.14(3) 0.14(3) 0.08(2) -0.07(2) 0.03(2) -0.03(2)
C(435) 0.09(2) 0.18(3) 0.06(2) -0.02(2) -0.010(10) 0.00(2)
C(436) 0.10(2) 0.090(10) 0.060(10) 0.000(10) 0.000(10) 0.000(10)

loop_
_atom_site_label
_atom_site_fract_x
_atom_site_fract_y
_atom_site_fract_z
_atom_site_U_iso_or_equiv
_atom_site_thermal_displace_type
Fe(1) 0.2380(3) 0.9694(2) 0.46992(3) 0.0504 Uani
Fe(2) 0.7417(3) 0.5332(2) 0.47028(3) 0.0519 Uani
Fe(3) 0.7580(3) 0.1789(2) 0.28097(3) 0.0550 Uani
Fe(4) 0.2449(3) 0.1158(2) 0.22118(4) 0.0536 Uani
O(11) -0.1450(10) 0.9184(7) 0.44500(10) 0.0600 Uani
O(21) 0.3430(10) 0.5831(7) 0.44810(10) 0.0613 Uani
O(31) 0.3830(10) 0.2317(7) 0.30520(10) 0.0646 Uani
O(41) 0.6270(10) 0.0640(7) 0.19820(10) 0.0595 Uani
C(11) -0.056(2) 0.9990(10) 0.4355(2) 0.0540 Uani
C(12) -0.189(2) 1.0800(10) 0.4279(2) 0.0619 Uani
C(13) -0.303(2) 1.0260(10) 0.4115(3) 0.0854 Uani
C(14) -0.111(2) 1.1750(10) 0.4187(2) 0.0785 Uani
C(15) -0.297(2) 1.1140(10) 0.4452(2) 0.0782 Uani
C(21) 0.444(2) 0.5100(10) 0.4374(2) 0.0497 Uani
C(22) 0.311(2) 0.4310(10) 0.4286(2) 0.0582 Uani
C(23) 0.179(2) 0.4840(10) 0.4148(2) 0.0693 Uani
C(24) 0.391(2) 0.3420(10) 0.4166(2) 0.0715 Uani
C(25) 0.218(2) 0.3800(10) 0.4460(2) 0.0732 Uani
C(31) 0.479(2) 0.1530(10) 0.3146(2) 0.0595 Uani
C(32) 0.356(2) 0.0730(10) 0.3232(2) 0.0646 Uani
C(33) 0.242(2) 0.1290(10) 0.3389(2) 0.0893 Uani
C(34) 0.438(2) -0.0220(10) 0.3333(2) 0.0949 Uani
C(35) 0.238(2) 0.0340(10) 0.3059(3) 0.0902 Uani
C(41) 0.527(2) 0.1410(10) 0.1879(2) 0.0526 Uani
C(42) 0.657(2) 0.2220(10) 0.1800(2) 0.0597 Uani
C(43) 0.773(2) 0.1670(10) 0.1653(2) 0.0790 Uani
C(44) 0.573(2) 0.3110(10) 0.1684(2) 0.0896 Uani
C(45) 0.764(2) 0.2680(10) 0.1973(2) 0.0708 Uani
C(111) 0.064(2) 1.0431(10) 0.4518(2) 0.0480 Uani
C(112) 0.026(2) 1.0520(10) 0.4726(3) 0.0538 Uani
C(113) 0.156(2) 1.1000(10) 0.4832(2) 0.0660 Uani
C(114) 0.284(2) 1.1250(10) 0.4695(3) 0.0572 Uani
C(115) 0.223(2) 1.0890(10) 0.4504(2) 0.0551 Uani
C(121) 0.257(3) 0.8200(10) 0.4603(2) 0.0633 Uani
C(122) 0.204(2) 0.8230(10) 0.4803(3) 0.0643 Uani
C(123) 0.336(3) 0.8740(10) 0.4917(2) 0.0665 Uani
C(124) 0.461(2) 0.9030(10) 0.4788(3) 0.0690 Uani
C(125) 0.407(2) 0.8690(10) 0.4595(3) 0.0645 Uani
C(131) 0.042(2) 0.9540(10) 0.4180(2) 0.0619 Uani
C(132) 0.016(2) 0.8530(10) 0.4121(3) 0.0778 Uani
C(133) 0.099(3) 0.8080(10) 0.3962(3) 0.0910 Uani
C(134) 0.208(3) 0.867(2) 0.3852(3) 0.0984 Uani
C(135) 0.235(2) 0.967(2) 0.3906(3) 0.0959 Uani
C(136) 0.154(2) 1.0110(10) 0.4065(3) 0.0744 Uani
C(211) 0.562(2) 0.4620(10) 0.4524(3) 0.0506 Uani
C(212) 0.529(2) 0.4500(10) 0.4732(3) 0.0590 Uani
C(213) 0.667(2) 0.3980(10) 0.4830(2) 0.0568 Uani
C(214) 0.785(2) 0.3790(10) 0.4686(3) 0.0598 Uani
C(215) 0.725(2) 0.4140(10) 0.4498(2) 0.0609 Uani
C(221) 0.752(2) 0.6860(10) 0.4619(3) 0.0670 Uani
C(222) 0.715(2) 0.6750(10) 0.4823(3) 0.0662 Uani
C(223) 0.847(3) 0.6240(10) 0.4920(3) 0.0763 Uani
C(224) 0.960(2) 0.5990(10) 0.4776(4) 0.0736 Uani
C(225) 0.904(3) 0.6360(10) 0.4593(3) 0.0732 Uani
C(231) 0.531(2) 0.5670(10) 0.4200(2) 0.0563 Uani
C(232) 0.490(2) 0.6690(10) 0.4164(2) 0.0612 Uani
C(233) 0.574(3) 0.7250(10) 0.4017(3) 0.0865 Uani
C(234) 0.693(3) 0.680(2) 0.3907(3) 0.0883 Uani
C(235) 0.735(2) 0.580(2) 0.3935(3) 0.0819 Uani
C(236) 0.651(2) 0.5220(10) 0.4083(3) 0.0711 Uani
C(311) 0.598(2) 0.1030(10) 0.2989(2) 0.0519 Uani
C(312) 0.545(2) 0.0930(10) 0.2783(3) 0.0642 Uani
C(313) 0.679(3) 0.0440(10) 0.2679(3) 0.0746 Uani
C(314) 0.810(2) 0.0220(10) 0.2822(3) 0.0726 Uani
C(315) 0.759(2) 0.0560(10) 0.3010(2) 0.0556 Uani
C(321) 0.779(3) 0.3300(10) 0.2901(3) 0.0736 Uani
C(322) 0.718(2) 0.3240(10) 0.2694(3) 0.0671 Uani
C(323) 0.845(3) 0.2730(10) 0.2587(3) 0.0784 Uani
C(324) 0.974(2) 0.2480(10) 0.2724(4) 0.0807 Uani
C(325) 0.936(2) 0.2800(10) 0.2920(3) 0.0724 Uani
C(331) 0.586(2) 0.1990(10) 0.3323(3) 0.0690 Uani
C(332) 0.562(2) 0.3020(10) 0.3381(2) 0.0787 Uani
C(333) 0.660(3) 0.3490(10) 0.3541(3) 0.1008 Uani
C(334) 0.775(3) 0.291(2) 0.3653(3) 0.1358 Uani
C(335) 0.803(3) 0.190(2) 0.3602(3) 0.1313 Uani
C(336) 0.710(2) 0.1440(10) 0.3442(3) 0.0784 Uani
C(411) 0.412(2) 0.1910(10) 0.2035(2) 0.0506 Uani
C(412) 0.461(2) 0.2005(10) 0.2244(2) 0.0543 Uani
C(413) 0.328(2) 0.2510(10) 0.2349(2) 0.0650 Uani
C(414) 0.198(2) 0.2730(10) 0.2205(3) 0.0640 Uani
C(415) 0.247(2) 0.2370(10) 0.2015(2) 0.0586 Uani
C(421) 0.229(3) -0.0360(10) 0.2122(3) 0.0652 Uani
C(422) 0.289(2) -0.0330(10) 0.2321(3) 0.0714 Uani
C(423) 0.163(3) 0.0180(10) 0.2433(3) 0.0848 Uani
C(424) 0.034(2) 0.0490(10) 0.2303(4) 0.0705 Uani
C(425) 0.073(3) 0.0140(10) 0.2103(3) 0.0820 Uani
C(431) 0.423(2) 0.0860(10) 0.1703(2) 0.0647 Uani
C(432) 0.461(2) -0.0160(10) 0.1662(3) 0.0795 Uani
C(433) 0.368(3) -0.071(2) 0.1513(3) 0.1163 Uani
C(434) 0.247(3) -0.019(2) 0.1406(4) 0.1191 Uani
C(435) 0.206(2) 0.084(2) 0.1433(3) 0.1105 Uani
C(436) 0.300(2) 0.1380(10) 0.1588(3) 0.0812 Uani
H(131) -0.3871 1.0728 0.4069 0.1025 Uani
H(132) -0.2370 1.0062 0.4005 0.1025 Uani
H(133) -0.3530 0.9672 0.4172 0.1025 Uani
H(141) -0.0446 1.2096 0.4287 0.0943 Uani
H(142) -0.0436 1.1555 0.4079 0.0943 Uani
H(143) -0.1973 1.2200 0.4138 0.0943 Uani
H(151) -0.2284 1.1477 0.4552 0.0939 Uani
H(152) -0.3812 1.1591 0.4403 0.0939 Uani
H(153) -0.3467 1.0550 0.4511 0.0939 Uani
H(231) 0.1215 0.5343 0.4223 0.0832 Uani
H(232) 0.2329 0.5167 0.4039 0.0832 Uani
H(233) 0.1023 0.4345 0.4096 0.0832 Uani
H(241) 0.3055 0.2971 0.4116 0.0858 Uani
H(242) 0.4501 0.3694 0.4057 0.0858 Uani
H(243) 0.4658 0.3047 0.4253 0.0858 Uani
H(251) 0.1601 0.4315 0.4532 0.0879 Uani
H(252) 0.1407 0.3314 0.4406 0.0879 Uani
H(253) 0.2966 0.3470 0.4548 0.0879 Uani
H(331) 0.3093 0.1547 0.3498 0.1072 Uani
H(332) 0.1837 0.1838 0.3324 0.1072 Uani
H(333) 0.1638 0.0807 0.3439 0.1072 Uani
H(341) 0.3535 -0.0657 0.3384 0.1138 Uani
H(342) 0.4997 -0.0589 0.3237 0.1138 Uani
H(343) 0.5109 -0.0012 0.3442 0.1138 Uani
H(351) 0.1851 0.0905 0.2993 0.1083 Uani
H(352) 0.3013 -0.0034 0.2964 0.1083 Uani
H(353) 0.1561 -0.0101 0.3113 0.1083 Uani
H(431) 0.6566 0.3565 0.1638 0.1075 Uani
H(432) 0.5100 0.2846 0.1572 0.1075 Uani
H(433) 0.5017 0.3471 0.1771 0.1075 Uani
H(441) 0.8170 0.2138 0.2048 0.0850 Uani
H(442) 0.8470 0.3116 0.1920 0.0850 Uani
H(443) 0.6956 0.3064 0.2059 0.0850 Uani
H(451) 0.8284 0.1120 0.1722 0.0948 Uani
H(452) 0.7082 0.1406 0.1542 0.0948 Uani
H(453) 0.8529 0.2143 0.1606 0.0948 Uani
H(1121) -0.0740 1.0288 0.4783 0.0646 Uani
H(1131) 0.1593 1.1140 0.4973 0.0792 Uani
H(1141) 0.3875 1.1580 0.4725 0.0687 Uani
H(1151) 0.2819 1.0952 0.4382 0.0661 Uani
H(1211) 0.1974 0.7896 0.4491 0.0759 Uani
H(1221) 0.1027 0.7964 0.4853 0.0771 Uani
H(1231) 0.3377 0.8864 0.5058 0.0799 Uani
H(1241) 0.5614 0.9385 0.4822 0.0828 Uani
H(1251) 0.4667 0.8789 0.4476 0.0774 Uani
H(1321) -0.0617 0.8120 0.4192 0.0933 Uani
H(1331) 0.0804 0.7383 0.3928 0.1092 Uani
H(1341) 0.2641 0.8374 0.3741 0.1180 Uani
H(1351) 0.3105 1.0076 0.3832 0.1150 Uani
H(1361) 0.1735 1.0813 0.4098 0.0893 Uani
H(2121) 0.4306 0.4722 0.4796 0.0708 Uani
H(2131) 0.6762 0.3792 0.4968 0.0682 Uani
H(2141) 0.8902 0.3465 0.4711 0.0718 Uani
H(2151) 0.7806 0.4086 0.4374 0.0730 Uani
H(2211) 0.6865 0.7198 0.4518 0.0804 Uani
H(2221) 0.6165 0.6992 0.4884 0.0794 Uani
H(2231) 0.8570 0.6093 0.5061 0.0916 Uani
H(2241) 1.0605 0.5622 0.4801 0.0884 Uani
H(2251) 0.9590 0.6289 0.4469 0.0878 Uani
H(2321) 0.4053 0.7011 0.4238 0.0734 Uani
H(2331) 0.5465 0.7948 0.3994 0.1038 Uani
H(2341) 0.7476 0.7195 0.3808 0.1060 Uani
H(2351) 0.8189 0.5487 0.3858 0.0982 Uani
H(2361) 0.6778 0.4515 0.4102 0.0854 Uani
H(3121) 0.4407 0.1151 0.2725 0.0770 Uani
H(3131) 0.6795 0.0289 0.2539 0.0895 Uani
H(3141) 0.9131 -0.0109 0.2794 0.0871 Uani
H(3151) 0.8222 0.0495 0.3133 0.0667 Uani
H(3211) 0.7228 0.3617 0.3008 0.0883 Uani
H(3221) 0.6151 0.3501 0.2641 0.0805 Uani
H(3231) 0.8411 0.2577 0.2446 0.0941 Uani
H(3241) 1.0737 0.2139 0.2690 0.0969 Uani
H(3251) 1.0025 0.2710 0.3040 0.0869 Uani
H(3321) 0.4784 0.3419 0.3312 0.0945 Uani
H(3331) 0.6450 0.4195 0.3570 0.1210 Uani
H(3341) 0.8346 0.3216 0.3764 0.1630 Uani
H(3351) 0.8848 0.1509 0.3675 0.1575 Uani
H(3361) 0.7297 0.0740 0.3412 0.0941 Uani
H(4121) 0.5644 0.1779 0.2304 0.0651 Uani
H(4131) 0.3282 0.2659 0.2489 0.0781 Uani
H(4141) 0.0958 0.3061 0.2232 0.0768 Uani
H(4151) 0.1822 0.2414 0.1892 0.0703 Uani
H(4211) 0.2849 -0.0682 0.2014 0.0782 Uani
H(4221) 0.3929 -0.0589 0.2373 0.0857 Uani
H(4231) 0.1668 0.0279 0.2575 0.1018 Uani
H(4241) -0.0617 0.0875 0.2338 0.0846 Uani
H(4251) 0.0065 0.0229 0.1982 0.0984 Uani
H(4321) 0.2791 0.2088 0.1613 0.0974 Uani
H(4331) 0.1211 0.1172 0.1353 0.1326 Uani
H(4341) 0.1862 -0.0560 0.1304 0.1429 Uani
H(4351) 0.3891 -0.1418 0.1490 0.1395 Uani
H(4361) 0.5506 -0.0483 0.1735 0.0954 Uani

loop_
_atom_type_symbol
_atom_type_scat_dispersion_real
_atom_type_scat_dispersion_imag
_atom_type_scat_source
C 0.018 0.009 'International Tables'
H 0.000 0.000 'International Tables'
Fe -1.134 3.197 'International Tables'
O 0.049 0.032 'International Tables'

loop_
_geom_angle_atom_site_label_1
_geom_angle_atom_site_label_2
_geom_angle_atom_site_label_3
_geom_angle
_geom_angle_publ_flag
C(111) Fe(1) C(112) 40.9(7) no
C(111) Fe(1) C(113) 68.8(6) no
C(111) Fe(1) C(114) 69.5(6) no
C(111) Fe(1) C(115) 40.6(6) no
C(111) Fe(1) C(121) 108.4(6) no
C(111) Fe(1) C(122) 122.5(6) no
C(111) Fe(1) C(123) 159.8(7) no
C(111) Fe(1) C(124) 159.1(7) no
C(111) Fe(1) C(125) 123.6(7) no
C(112) Fe(1) C(113) 39.9(7) no
C(112) Fe(1) C(114) 68.2(6) no
C(112) Fe(1) C(115) 67.4(7) no
C(112) Fe(1) C(121) 127.0(7) no
C(112) Fe(1) C(122) 110.2(6) no
C(112) Fe(1) C(123) 124.5(7) no
C(112) Fe(1) C(124) 157.5(8) no
C(112) Fe(1) C(125) 161.5(7) no
C(113) Fe(1) C(114) 40.9(7) no
C(113) Fe(1) C(115) 67.8(6) no
C(113) Fe(1) C(121) 162.6(8) no
C(113) Fe(1) C(122) 125.7(7) no
C(113) Fe(1) C(123) 108.9(6) no
C(113) Fe(1) C(124) 121.3(7) no
C(113) Fe(1) C(125) 156.8(7) no
C(114) Fe(1) C(115) 40.8(7) no
C(114) Fe(1) C(121) 155.8(7) no
C(114) Fe(1) C(122) 161.1(8) no
C(114) Fe(1) C(123) 122.8(7) no
C(114) Fe(1) C(124) 105.3(6) no
C(114) Fe(1) C(125) 120.6(7) no
C(115) Fe(1) C(121) 122.0(6) no
C(115) Fe(1) C(122) 157.5(7) no
C(115) Fe(1) C(123) 158.7(7) no
C(115) Fe(1) C(124) 122.5(7) no
C(115) Fe(1) C(125) 107.7(7) no
C(121) Fe(1) C(122) 40.1(7) no
C(121) Fe(1) C(123) 67.4(6) no
C(121) Fe(1) C(124) 67.6(7) no
C(121) Fe(1) C(125) 39.1(7) no
C(122) Fe(1) C(123) 41.4(7) no
C(122) Fe(1) C(124) 68.7(6) no
C(122) Fe(1) C(125) 67.1(7) no
C(123) Fe(1) C(124) 39.7(8) no
C(123) Fe(1) C(125) 66.5(7) no
C(124) Fe(1) C(125) 40.4(7) no
C(211) Fe(2) C(212) 40.8(7) no
C(211) Fe(2) C(213) 68.9(6) no
C(211) Fe(2) C(214) 69.0(6) no
C(211) Fe(2) C(215) 41.6(7) no
C(211) Fe(2) C(221) 108.2(7) no
C(211) Fe(2) C(222) 123.8(7) no
C(211) Fe(2) C(223) 160.0(8) no
C(211) Fe(2) C(224) 158.0(9) no
C(211) Fe(2) C(225) 122.5(7) no
C(212) Fe(2) C(213) 41.0(7) no
C(212) Fe(2) C(214) 68.0(6) no
C(212) Fe(2) C(215) 68.2(7) no
C(212) Fe(2) C(221) 125.5(7) no
C(212) Fe(2) C(222) 110.4(7) no
C(212) Fe(2) C(223) 124.8(8) no
C(212) Fe(2) C(224) 159.5(9) no
C(212) Fe(2) C(225) 159.9(7) no
C(213) Fe(2) C(214) 39.6(7) no
C(213) Fe(2) C(215) 67.2(6) no
C(213) Fe(2) C(221) 162.3(8) no
C(213) Fe(2) C(222) 125.9(7) no
C(213) Fe(2) C(223) 109.3(7) no
C(213) Fe(2) C(224) 122.4(8) no
C(213) Fe(2) C(225) 156.6(8) no
C(214) Fe(2) C(215) 40.0(7) no
C(214) Fe(2) C(221) 157.3(8) no
C(214) Fe(2) C(222) 159.9(8) no
C(214) Fe(2) C(223) 123.1(7) no
C(214) Fe(2) C(224) 106.8(6) no
C(214) Fe(2) C(225) 121.3(7) no
C(215) Fe(2) C(221) 123.1(7) no
C(215) Fe(2) C(222) 159.7(7) no
C(215) Fe(2) C(223) 157.6(8) no
C(215) Fe(2) C(224) 121.5(8) no
C(215) Fe(2) C(225) 106.6(7) no
C(221) Fe(2) C(222) 40.1(8) no
C(221) Fe(2) C(223) 67.0(7) no
C(221) Fe(2) C(224) 66.9(7) no
C(221) Fe(2) C(225) 39.8(8) no
C(222) Fe(2) C(223) 40.0(8) no
C(222) Fe(2) C(224) 67.3(7) no
C(222) Fe(2) C(225) 67.4(8) no
C(223) Fe(2) C(224) 40.1(9) no
C(223) Fe(2) C(225) 67.3(8) no
C(224) Fe(2) C(225) 39.9(9) no
C(311) Fe(3) C(312) 40.8(6) no
C(311) Fe(3) C(313) 68.9(7) no
C(311) Fe(3) C(314) 68.4(7) no
C(311) Fe(3) C(315) 40.7(6) no
C(311) Fe(3) C(321) 109.8(7) no
C(311) Fe(3) C(322) 124.7(6) no
C(311) Fe(3) C(323) 160.6(7) no
C(311) Fe(3) C(324) 158.6(8) no
C(311) Fe(3) C(325) 123.1(7) no
C(312) Fe(3) C(313) 41.5(7) no
C(312) Fe(3) C(314) 68.5(6) no
C(312) Fe(3) C(315) 67.7(6) no
C(312) Fe(3) C(321) 127.3(7) no
C(312) Fe(3) C(322) 110.6(6) no
C(312) Fe(3) C(323) 124.4(7) no
C(312) Fe(3) C(324) 158.2(8) no
C(312) Fe(3) C(325) 161.3(7) no
C(313) Fe(3) C(314) 40.0(7) no
C(313) Fe(3) C(315) 66.7(6) no
C(313) Fe(3) C(321) 164.3(8) no
C(313) Fe(3) C(322) 126.1(7) no
C(313) Fe(3) C(323) 108.2(7) no
C(313) Fe(3) C(324) 120.7(8) no
C(313) Fe(3) C(325) 154.1(8) no
C(314) Fe(3) C(315) 39.3(7) no
C(314) Fe(3) C(321) 155.3(7) no
C(314) Fe(3) C(322) 160.2(8) no
C(314) Fe(3) C(323) 122.5(7) no
C(314) Fe(3) C(324) 105.8(7) no
C(314) Fe(3) C(325) 118.7(7) no
C(315) Fe(3) C(321) 123.2(6) no
C(315) Fe(3) C(322) 160.1(7) no
C(315) Fe(3) C(323) 157.2(7) no
C(315) Fe(3) C(324) 122.0(7) no
C(315) Fe(3) C(325) 106.2(7) no
C(321) Fe(3) C(322) 40.9(7) no
C(321) Fe(3) C(323) 67.6(7) no
C(321) Fe(3) C(324) 66.4(8) no
C(321) Fe(3) C(325) 40.1(7) no
C(322) Fe(3) C(323) 40.5(7) no
C(322) Fe(3) C(324) 67.3(7) no
C(322) Fe(3) C(325) 68.9(7) no
C(323) Fe(3) C(324) 39.7(8) no
C(323) Fe(3) C(325) 68.2(7) no
C(324) Fe(3) C(325) 40.1(8) no
C(411) Fe(4) C(412) 40.8(6) no
C(411) Fe(4) C(413) 69.0(6) no
C(411) Fe(4) C(414) 69.0(6) no
C(411) Fe(4) C(415) 41.4(6) no
C(411) Fe(4) C(421) 108.9(7) no
C(411) Fe(4) C(422) 122.0(7) no
C(411) Fe(4) C(423) 157.9(8) no
C(411) Fe(4) C(424) 161.2(8) no
C(411) Fe(4) C(425) 123.7(7) no
C(412) Fe(4) C(413) 40.9(6) no
C(412) Fe(4) C(414) 68.1(6) no
C(412) Fe(4) C(415) 68.2(6) no
C(412) Fe(4) C(421) 125.8(7) no
C(412) Fe(4) C(422) 109.1(6) no
C(412) Fe(4) C(423) 122.9(7) no
C(412) Fe(4) C(424) 155.9(8) no
C(412) Fe(4) C(425) 161.2(7) no
C(413) Fe(4) C(414) 39.9(6) no
C(413) Fe(4) C(415) 67.7(6) no
C(413) Fe(4) C(421) 161.8(7) no
C(413) Fe(4) C(422) 125.6(7) no
C(413) Fe(4) C(423) 108.5(7) no
C(413) Fe(4) C(424) 119.6(7) no
C(413) Fe(4) C(425) 156.0(7) no
C(414) Fe(4) C(415) 40.2(6) no
C(414) Fe(4) C(421) 157.7(7) no
C(414) Fe(4) C(422) 161.0(8) no
C(414) Fe(4) C(423) 124.1(7) no
C(414) Fe(4) C(424) 106.1(6) no
C(414) Fe(4) C(425) 121.0(7) no
C(415) Fe(4) C(421) 123.6(7) no
C(415) Fe(4) C(422) 158.0(7) no
C(415) Fe(4) C(423) 159.7(8) no
C(415) Fe(4) C(424) 123.3(7) no
C(415) Fe(4) C(425) 107.2(7) no
C(421) Fe(4) C(422) 39.0(8) no
C(421) Fe(4) C(423) 66.2(7) no
C(421) Fe(4) C(424) 68.3(7) no
C(421) Fe(4) C(425) 40.4(8) no
C(422) Fe(4) C(423) 40.4(8) no
C(422) Fe(4) C(424) 68.4(7) no
C(422) Fe(4) C(425) 67.9(7) no
C(423) Fe(4) C(424) 39.7(9) no
C(423) Fe(4) C(425) 67.7(8) no
C(424) Fe(4) C(425) 42.1(8) no
O(11) C(11) C(12) 106.0(10) no
O(11) C(11) C(111) 105.0(10) no
O(11) C(11) C(131) 109.0(10) no
C(12) C(11) C(111) 112.0(10) no
C(12) C(11) C(131) 111.0(10) no
C(111) C(11) C(131) 110.0(10) no
C(11) C(12) C(13) 107.0(10) no
C(11) C(12) C(14) 113.0(10) no
C(11) C(12) C(15) 110.0(10) no
C(13) C(12) C(14) 108.0(10) no
C(13) C(12) C(15) 108.0(10) no
C(14) C(12) C(15) 108.0(10) no
O(21) C(21) C(22) 102.0(10) no
O(21) C(21) C(211) 107.0(10) no
O(21) C(21) C(231) 109.0(10) no
C(22) C(21) C(211) 112.0(10) no
C(22) C(21) C(231) 110.0(10) no
C(211) C(21) C(231) 114.0(10) no
C(21) C(22) C(23) 111.0(10) no
C(21) C(22) C(24) 112.0(10) no
C(21) C(22) C(25) 109.0(10) no
C(23) C(22) C(24) 108.0(10) no
C(23) C(22) C(25) 107.0(10) no
C(24) C(22) C(25) 106.0(10) no
O(31) C(31) C(32) 108.0(10) no
O(31) C(31) C(311) 109.0(10) no
O(31) C(31) C(331) 109.0(10) no
C(32) C(31) C(311) 112.0(10) no
C(32) C(31) C(331) 108.0(10) no
C(311) C(31) C(331) 108.0(10) no
C(31) C(32) C(33) 109.0(10) no
C(31) C(32) C(34) 115.0(10) no
C(31) C(32) C(35) 109.0(10) no
C(33) C(32) C(34) 109.0(10) no
C(33) C(32) C(35) 106.0(10) no
C(34) C(32) C(35) 106.0(10) no
O(41) C(41) C(42) 105.0(10) no
O(41) C(41) C(411) 107.0(10) no
O(41) C(41) C(431) 107.0(10) no
C(42) C(41) C(411) 111.0(10) no
C(42) C(41) C(431) 112.0(10) no
C(411) C(41) C(431) 111.0(10) no
C(41) C(42) C(44) 112.0(10) no
C(41) C(42) C(45) 111.0(10) no
C(41) C(42) C(43) 108.0(10) no
C(44) C(42) C(45) 108.0(10) no
C(44) C(42) C(43) 107.0(10) no
C(45) C(42) C(43) 108.0(10) no
Fe(1) C(111) C(11) 129.4(10) no
Fe(1) C(111) C(112) 68.7(9) no
Fe(1) C(111) C(115) 69.0(9) no
C(11) C(111) C(112) 124.0(10) no
C(11) C(111) C(115) 130.0(10) no
C(112) C(111) C(115) 104.0(10) no
Fe(1) C(112) C(111) 70.4(9) no
Fe(1) C(112) C(113) 70.4(10) no
C(111) C(112) C(113) 110.0(10) no
Fe(1) C(113) C(112) 69.7(9) no
Fe(1) C(113) C(114) 70.4(9) no
C(112) C(113) C(114) 108.0(10) no
Fe(1) C(114) C(113) 68.7(9) no
Fe(1) C(114) C(115) 68.6(8) no
C(113) C(114) C(115) 105.0(10) no
Fe(1) C(115) C(111) 70.4(9) no
Fe(1) C(115) C(114) 70.7(8) no
C(111) C(115) C(114) 110.0(10) no
Fe(1) C(121) C(122) 69.9(9) no
Fe(1) C(121) C(125) 69.1(10) no
C(122) C(121) C(125) 108.0(10) no
Fe(1) C(122) C(121) 70.0(10) no
Fe(1) C(122) C(123) 69.0(9) no
C(121) C(122) C(123) 105.0(10) no
Fe(1) C(123) C(122) 69.7(10) no
Fe(1) C(123) C(124) 70.6(10) no
C(122) C(123) C(124) 109.0(10) no
Fe(1) C(124) C(123) 69.7(10) no
Fe(1) C(124) C(125) 68.5(10) no
C(123) C(124) C(125) 105.0(10) no
Fe(1) C(125) C(121) 71.0(10) no
Fe(1) C(125) C(124) 71.1(10) no
C(121) C(125) C(124) 111.0(10) no
C(11) C(131) C(132) 119.0(10) no
C(11) C(131) C(136) 123.0(10) no
C(132) C(131) C(136) 116.0(10) no
C(131) C(132) C(133) 122.0(10) no
C(132) C(133) C(134) 120.0(10) no
C(133) C(134) C(135) 118.0(10) no
C(134) C(135) C(136) 121.0(10) no
C(131) C(136) C(135) 121.0(10) no
Fe(2) C(211) C(21) 127.0(10) no
Fe(2) C(211) C(212) 69.2(9) no
Fe(2) C(211) C(215) 69.5(9) no
C(21) C(211) C(212) 124.0(10) no
C(21) C(211) C(215) 130.0(10) no
C(212) C(211) C(215) 105.0(10) no
Fe(2) C(212) C(211) 70.0(9) no
Fe(2) C(212) C(213) 70.0(9) no
C(211) C(212) C(213) 108.0(10) no
Fe(2) C(213) C(212) 69.0(8) no
Fe(2) C(213) C(214) 69.9(9) no
C(212) C(213) C(214) 108.0(10) no
Fe(2) C(214) C(213) 70.6(9) no
Fe(2) C(214) C(215) 70.6(9) no
C(213) C(214) C(215) 109.0(10) no
Fe(2) C(215) C(211) 68.8(9) no
Fe(2) C(215) C(214) 69.4(9) no
C(211) C(215) C(214) 108.0(10) no
Fe(2) C(221) C(222) 68.7(9) no
Fe(2) C(221) C(225) 68.4(10) no
C(222) C(221) C(225) 107.0(10) no
Fe(2) C(222) C(221) 71.2(10) no
Fe(2) C(222) C(223) 70.0(10) no
C(221) C(222) C(223) 108.0(10) no
Fe(2) C(223) C(222) 70.0(10) no
Fe(2) C(223) C(224) 68.0(10) no
C(222) C(223) C(224) 107.0(10) no
Fe(2) C(224) C(223) 71.0(10) no
Fe(2) C(224) C(225) 71.0(10) no
C(223) C(224) C(225) 109.0(10) no
Fe(2) C(225) C(221) 71.0(10) no
Fe(2) C(225) C(224) 69.0(10) no
C(221) C(225) C(224) 108.0(10) no
C(21) C(231) C(232) 118.0(10) no
C(21) C(231) C(236) 123.0(10) no
C(232) C(231) C(236) 118.0(10) no
C(231) C(232) C(233) 119.0(10) no
C(232) C(233) C(234) 121.0(10) no
C(233) C(234) C(235) 120.0(10) no
C(234) C(235) C(236) 118.0(10) no
C(231) C(236) C(235) 121.0(10) no
Fe(3) C(311) C(31) 126.7(10) no
Fe(3) C(311) C(312) 69.9(9) no
Fe(3) C(311) C(315) 71.2(9) no
C(31) C(311) C(312) 120.0(10) no
C(31) C(311) C(315) 132.0(10) no
C(312) C(311) C(315) 107.0(10) no
Fe(3) C(312) C(311) 69.3(9) no
Fe(3) C(312) C(313) 69.5(9) no
C(311) C(312) C(313) 107.0(10) no
Fe(3) C(313) C(312) 69.0(9) no
Fe(3) C(313) C(314) 71.6(10) no
C(312) C(313) C(314) 108.0(10) no
Fe(3) C(314) C(313) 68.4(9) no
Fe(3) C(314) C(315) 69.8(9) no
C(313) C(314) C(315) 107.0(10) no
Fe(3) C(315) C(311) 68.1(8) no
Fe(3) C(315) C(314) 70.9(9) no
C(311) C(315) C(314) 109.0(10) no
Fe(3) C(321) C(322) 69.6(9) no
Fe(3) C(321) C(325) 70.0(9) no
C(322) C(321) C(325) 109.0(10) no
Fe(3) C(322) C(321) 69.5(9) no
Fe(3) C(322) C(323) 69.5(9) no
C(321) C(322) C(323) 106.0(10) no
Fe(3) C(323) C(322) 70.0(10) no
Fe(3) C(323) C(324) 69.0(10) no
C(322) C(323) C(324) 107.0(10) no
Fe(3) C(324) C(323) 70.0(10) no
Fe(3) C(324) C(325) 70.0(10) no
C(323) C(324) C(325) 110.0(10) no
Fe(3) C(325) C(321) 69.0(10) no
Fe(3) C(325) C(324) 69.4(10) no
C(321) C(325) C(324) 105.0(10) no
C(31) C(331) C(332) 119.0(10) no
C(31) C(331) C(336) 125.0(10) no
C(332) C(331) C(336) 114.0(10) no
C(331) C(332) C(333) 121.0(10) no
C(332) C(333) C(334) 120.0(10) no
C(333) C(334) C(335) 119(2) no
C(334) C(335) C(336) 120(2) no
C(331) C(336) C(335) 123.0(10) no
Fe(4) C(411) C(41) 126.8(9) no
Fe(4) C(411) C(412) 69.8(8) no
Fe(4) C(411) C(415) 68.8(8) no
C(41) C(411) C(412) 121.0(10) no
C(41) C(411) C(415) 132.0(10) no
C(412) C(411) C(415) 105.0(10) no
Fe(4) C(412) C(411) 69.4(8) no
Fe(4) C(412) C(413) 70.0(9) no
C(411) C(412) C(413) 108.0(10) no
Fe(4) C(413) C(412) 69.0(8) no
Fe(4) C(413) C(414) 70.1(9) no
C(412) C(413) C(414) 107.0(10) no
Fe(4) C(414) C(413) 70.0(8) no
Fe(4) C(414) C(415) 68.7(8) no
C(413) C(414) C(415) 108.0(10) no
Fe(4) C(415) C(411) 69.7(8) no
Fe(4) C(415) C(414) 71.1(9) no
C(411) C(415) C(414) 109.0(10) no
Fe(4) C(421) C(422) 71.3(10) no
Fe(4) C(421) C(425) 68.1(10) no
C(422) C(421) C(425) 110.0(10) no
Fe(4) C(422) C(421) 69.7(10) no
Fe(4) C(422) C(423) 68.9(9) no
C(421) C(422) C(423) 106.0(10) no
Fe(4) C(423) C(422) 70.0(10) no
Fe(4) C(423) C(424) 67.0(10) no
C(422) C(423) C(424) 109.0(10) no
Fe(4) C(424) C(423) 72.0(10) no
Fe(4) C(424) C(425) 69.0(10) no
C(423) C(424) C(425) 107.0(10) no
Fe(4) C(425) C(421) 71.0(10) no
Fe(4) C(425) C(424) 68.2(10) no
C(421) C(425) C(424) 106.0(10) no
C(41) C(431) C(436) 121.0(10) no
C(41) C(431) C(432) 117.0(10) no
C(436) C(431) C(432) 120.0(10) no
C(431) C(436) C(435) 119.0(10) no
C(436) C(435) C(434) 116.0(10) no
C(435) C(434) C(433) 125(2) no
C(434) C(433) C(432) 117(2) no
C(431) C(432) C(433) 120.0(10) no

loop_
_geom_bond_atom_site_label_1
_geom_bond_atom_site_label_2
_geom_bond_distance
_geom_bond_publ_flag
Fe(1) C(111) 2.04(2) no
Fe(1) C(112) 2.02(2) no
Fe(1) C(113) 2.03(2) no
Fe(1) C(114) 2.050(10) no
Fe(1) C(115) 2.030(10) no
Fe(1) C(121) 2.05(2) no
Fe(1) C(122) 2.05(2) no
Fe(1) C(123) 2.04(2) no
Fe(1) C(124) 2.05(2) no
Fe(1) C(125) 2.01(2) no
Fe(2) C(211) 2.05(2) no
Fe(2) C(212) 2.04(2) no
Fe(2) C(213) 2.05(2) no
Fe(2) C(214) 2.04(2) no
Fe(2) C(215) 2.06(2) no
Fe(2) C(221) 2.06(2) no
Fe(2) C(222) 2.03(2) no
Fe(2) C(223) 2.03(2) no
Fe(2) C(224) 1.99(2) no
Fe(2) C(225) 2.02(2) no
Fe(3) C(311) 2.03(2) no
Fe(3) C(312) 2.04(2) no
Fe(3) C(313) 2.05(2) no
Fe(3) C(314) 2.09(2) no
Fe(3) C(315) 2.070(10) no
Fe(3) C(321) 2.06(2) no
Fe(3) C(322) 2.06(2) no
Fe(3) C(323) 2.05(2) no
Fe(3) C(324) 2.04(2) no
Fe(3) C(325) 2.06(2) no
Fe(4) C(411) 2.050(10) no
Fe(4) C(412) 2.060(10) no
Fe(4) C(413) 2.07(2) no
Fe(4) C(414) 2.070(10) no
Fe(4) C(415) 2.040(10) no
Fe(4) C(421) 2.07(2) no
Fe(4) C(422) 2.09(2) no
Fe(4) C(423) 2.07(2) no
Fe(4) C(424) 2.01(2) no
Fe(4) C(425) 2.03(2) no
O(11) C(11) 1.42(2) yes
O(21) C(21) 1.45(2) yes
O(31) C(31) 1.41(2) yes
O(41) C(41) 1.44(2) yes
C(11) C(12) 1.57(2) yes
C(11) C(111) 1.54(2) yes
C(11) C(131) 1.54(2) yes
C(12) C(13) 1.55(2) yes
C(12) C(14) 1.53(2) yes
C(12) C(15) 1.52(2) yes
C(21) C(22) 1.58(2) yes
C(21) C(211) 1.49(2) yes
C(21) C(231) 1.55(2) yes
C(22) C(23) 1.53(2) yes
C(22) C(24) 1.56(2) yes
C(22) C(25) 1.54(2) yes
C(31) C(32) 1.54(2) yes
C(31) C(311) 1.57(2) yes
C(31) C(331) 1.55(2) yes
C(32) C(33) 1.58(2) yes
C(32) C(34) 1.55(2) yes
C(32) C(35) 1.55(2) yes
C(41) C(42) 1.58(2) yes
C(41) C(411) 1.55(2) yes
C(41) C(431) 1.58(2) yes
C(42) C(44) 1.52(2) yes
C(42) C(45) 1.53(2) yes
C(42) C(43) 1.54(2) yes
C(111) C(112) 1.42(2) no
C(111) C(115) 1.41(2) no
C(112) C(113) 1.38(2) no
C(113) C(114) 1.43(3) no
C(114) C(115) 1.42(2) no
C(121) C(122) 1.41(3) no
C(121) C(125) 1.36(3) no
C(122) C(123) 1.44(2) no
C(123) C(124) 1.39(3) no
C(124) C(125) 1.40(3) no
C(131) C(132) 1.38(3) no
C(131) C(136) 1.41(3) no
C(132) C(133) 1.39(3) no
C(133) C(134) 1.38(3) no
C(134) C(135) 1.37(3) no
C(135) C(136) 1.38(3) no
C(211) C(212) 1.42(2) no
C(211) C(215) 1.46(2) no
C(212) C(213) 1.43(2) no
C(213) C(214) 1.39(3) no
C(214) C(215) 1.40(2) no
C(221) C(222) 1.40(3) no
C(221) C(225) 1.39(3) no
C(222) C(223) 1.39(3) no
C(223) C(224) 1.38(3) no
C(224) C(225) 1.37(3) no
C(231) C(232) 1.38(2) no
C(231) C(236) 1.39(2) no
C(232) C(233) 1.40(2) no
C(233) C(234) 1.35(3) no
C(234) C(235) 1.36(3) no
C(235) C(236) 1.42(3) no
C(311) C(312) 1.42(2) no
C(311) C(315) 1.43(2) no
C(312) C(313) 1.45(3) no
C(313) C(314) 1.42(3) no
C(314) C(315) 1.40(2) no
C(321) C(322) 1.44(3) no
C(321) C(325) 1.41(3) no
C(322) C(323) 1.42(3) no
C(323) C(324) 1.39(3) no
C(324) C(325) 1.41(3) no
C(331) C(332) 1.41(2) no
C(331) C(336) 1.44(2) no
C(332) C(333) 1.43(3) no
C(333) C(334) 1.38(3) no
C(334) C(335) 1.38(4) no
C(335) C(336) 1.40(3) no
C(411) C(412) 1.43(2) no
C(411) C(415) 1.45(2) no
C(412) C(413) 1.45(2) no
C(413) C(414) 1.42(2) no
C(414) C(415) 1.41(2) no
C(421) C(422) 1.39(3) no
C(421) C(425) 1.41(3) no
C(422) C(423) 1.44(3) no
C(423) C(424) 1.38(3) no
C(424) C(425) 1.45(3) no
C(431) C(436) 1.39(2) no
C(431) C(432) 1.39(3) no
C(436) C(435) 1.44(3) no
C(435) C(434) 1.40(4) no
C(434) C(433) 1.36(4) no
C(433) C(432) 1.41(3) no
